data_4066742
loop_
_publ_author_name
'Tsurugi, Hayato'
'Fujita, Shingo'
'Choi, Gyeongshin'
'Yamagata, Tsuneaki'
'Ito, Syoji'
'Miyasaka, Hiroshi'
'Mashima, Kazushi'

_publ_section_title
;
 Carboxylate Ligand-Induced Intramolecular C&#x2212;H Bond Activation of
 Iridium Complexes withN-Phenylperimidine-Based Carbene Ligands
;
_journal_issue 18
_journal_name_full Organometallics
_journal_page_first 4120
_journal_paper_doi 10.1021/om100604u
_journal_volume 29
_journal_year 2010
_chemical_formula_moiety 'C27 H28 Cl Ir N2'
_chemical_formula_sum 'C27 H28 Cl Ir N2'
_chemical_formula_weight 608.16
_chemical_name_common 5
_chemical_name_systematic
; 
 ? 
;
_space_group_IT_number 2
_symmetry_cell_setting triclinic
_symmetry_Int_Tables_number 2
_symmetry_space_group_name_Hall '-P 1'
_symmetry_space_group_name_H-M 'P -1'
_atom_sites_solution_hydrogens geom
_atom_sites_solution_primary direct
_atom_sites_solution_secondary difmap
_audit_creation_method SHELXL-97
_cell_angle_alpha 66.381(2)
_cell_angle_beta 71.959(2)
_cell_angle_gamma 68.485(2)
_cell_formula_units_Z 2
_cell_length_a 10.0776(6)
_cell_length_b 11.0501(8)
_cell_length_c 11.8549(8)
_cell_measurement_reflns_used 19100
_cell_measurement_temperature 113(2)
_cell_measurement_theta_max 27.4
_cell_measurement_theta_min 3.2
_cell_volume 1104.57(13)
_computing_cell_refinement PROCESS-AUTO
_computing_data_collection PROCESS-AUTO
_computing_data_reduction 'teXsan Ver. 2.0'
_computing_molecular_graphics ORTEP-III
_computing_publication_material 'teXsan Ver. 2.0'
_computing_structure_refinement SHELXL97
_computing_structure_solution SIR92
_diffrn_ambient_temperature 113(2)
_diffrn_detector_area_resol_mean 10.00
_diffrn_measured_fraction_theta_full 0.996
_diffrn_measured_fraction_theta_max 0.996
_diffrn_measurement_device_type 'Rigaku RAXIS-RAPID Imaging Plate'
_diffrn_measurement_method \w
_diffrn_radiation_monochromator graphite
_diffrn_radiation_source 'fine-focus sealed tube'
_diffrn_radiation_type MoK\a
_diffrn_radiation_wavelength 0.71075
_diffrn_reflns_av_R_equivalents 0.0719
_diffrn_reflns_av_sigmaI/netI 0.0482
_diffrn_reflns_limit_h_max 12
_diffrn_reflns_limit_h_min -13
_diffrn_reflns_limit_k_max 14
_diffrn_reflns_limit_k_min -14
_diffrn_reflns_limit_l_max 15
_diffrn_reflns_limit_l_min -15
_diffrn_reflns_number 24266
_diffrn_reflns_theta_full 27.45
_diffrn_reflns_theta_max 27.45
_diffrn_reflns_theta_min 3.19
_exptl_absorpt_coefficient_mu 6.183
_exptl_absorpt_correction_T_max 0.1912
_exptl_absorpt_correction_T_min 0.0832
_exptl_absorpt_correction_type integration
_exptl_absorpt_process_details '(Higashi, 1999)'
_exptl_crystal_colour yellow
_exptl_crystal_density_diffrn 1.829
_exptl_crystal_density_method 'not measured'
_exptl_crystal_description block
_exptl_crystal_F_000 596
_exptl_crystal_size_max 0.80
_exptl_crystal_size_mid 0.50
_exptl_crystal_size_min 0.40
_refine_diff_density_max 3.230
_refine_diff_density_min -1.494
_refine_diff_density_rms 0.161
_refine_ls_extinction_method none
_refine_ls_goodness_of_fit_ref 1.107
_refine_ls_hydrogen_treatment constr
_refine_ls_matrix_type full
_refine_ls_number_parameters 281
_refine_ls_number_reflns 5033
_refine_ls_number_restraints 0
_refine_ls_restrained_S_all 1.107
_refine_ls_R_factor_all 0.0258
_refine_ls_R_factor_gt 0.0256
_refine_ls_shift/su_max 0.001
_refine_ls_shift/su_mean 0.000
_refine_ls_structure_factor_coef Fsqd
_refine_ls_weighting_details 'calc w=1/[\s^2^(Fo^2^)+(0.0238P)^2^+1.0815P] where P=(Fo^2^+2Fc^2^)/3'
_refine_ls_weighting_scheme calc
_refine_ls_wR_factor_gt 0.0619
_refine_ls_wR_factor_ref 0.0621
_reflns_number_gt 5003
_reflns_number_total 5033
_reflns_threshold_expression >2sigma(I)
_cod_data_source_file om100604u_si_001.cif
_cod_data_source_block complex5
_cod_original_sg_symbol_H-M 'P -1         '
_cod_database_code 4066742

loop_
_symmetry_equiv_pos_as_xyz
'x, y, z'
'-x, -y, -z'

loop_
_atom_site_label
_atom_site_type_symbol
_atom_site_fract_x
_atom_site_fract_y
_atom_site_fract_z
_atom_site_U_iso_or_equiv
_atom_site_adp_type
_atom_site_occupancy
_atom_site_symmetry_multiplicity
_atom_site_calc_flag
_atom_site_refinement_flags
Ir1 Ir 0.567642(9) 0.312258(9) 0.276362(8) 0.01168(5) Uani 1 1 d .
Cl1 Cl 0.50968(8) 0.55594(7) 0.20179(7) 0.01957(14) Uani 1 1 d .
N1 N 0.2541(3) 0.3285(2) 0.3576(2) 0.0140(4) Uani 1 1 d .
N2 N 0.3498(3) 0.3135(2) 0.5182(2) 0.0154(5) Uani 1 1 d .
C1 C 0.3708(3) 0.3196(3) 0.3974(3) 0.0130(5) Uani 1 1 d .
C2 C 0.1135(3) 0.3342(3) 0.4327(3) 0.0170(6) Uani 1 1 d .
C3 C -0.0040(3) 0.3486(3) 0.3877(3) 0.0219(6) Uani 1 1 d .
H1 H 0.0074 0.3545 0.3032 0.026 Uiso 1 1 calc R
C4 C -0.1409(4) 0.3544(3) 0.4674(4) 0.0284(8) Uani 1 1 d .
H2 H -0.2220 0.3665 0.4353 0.034 Uiso 1 1 calc R
C5 C -0.1597(4) 0.3432(3) 0.5899(4) 0.0310(8) Uani 1 1 d .
H3 H -0.2531 0.3462 0.6421 0.037 Uiso 1 1 calc R
C6 C -0.0416(4) 0.3270(3) 0.6393(3) 0.0250(7) Uani 1 1 d .
C7 C -0.0541(4) 0.3166(3) 0.7651(3) 0.0314(8) Uani 1 1 d .
H4 H -0.1453 0.3183 0.8207 0.038 Uiso 1 1 calc R
C8 C 0.0639(4) 0.3040(3) 0.8070(3) 0.0344(9) Uani 1 1 d .
H5 H 0.0530 0.2961 0.8919 0.041 Uiso 1 1 calc R
C9 C 0.2019(4) 0.3024(3) 0.7274(3) 0.0261(7) Uani 1 1 d .
H6 H 0.2822 0.2951 0.7579 0.031 Uiso 1 1 calc R
C10 C 0.2173(3) 0.3117(3) 0.6046(3) 0.0187(6) Uani 1 1 d .
C11 C 0.0979(3) 0.3228(3) 0.5595(3) 0.0181(6) Uani 1 1 d .
C12 C 0.2707(3) 0.3414(3) 0.2256(2) 0.0154(5) Uani 1 1 d .
H7 H 0.3622 0.3659 0.1779 0.019 Uiso 1 1 calc R
H8 H 0.1897 0.4183 0.1904 0.019 Uiso 1 1 calc R
C13 C 0.2731(3) 0.2145(3) 0.2054(3) 0.0150(5) Uani 1 1 d .
C14 C 0.2507(3) 0.0970(3) 0.3030(3) 0.0161(5) Uani 1 1 d .
H9 H 0.2299 0.0957 0.3873 0.019 Uiso 1 1 calc R
C15 C 0.2583(4) -0.0192(3) 0.2789(3) 0.0223(6) Uani 1 1 d .
H10 H 0.2424 -0.0991 0.3462 0.027 Uiso 1 1 calc R
C16 C 0.2893(4) -0.0172(4) 0.1556(3) 0.0304(8) Uani 1 1 d .
H11 H 0.2941 -0.0959 0.1386 0.036 Uiso 1 1 calc R
C17 C 0.3129(4) 0.0975(4) 0.0584(3) 0.0313(8) Uani 1 1 d .
H12 H 0.3364 0.0974 -0.0256 0.038 Uiso 1 1 calc R
C18 C 0.3027(4) 0.2141(3) 0.0824(3) 0.0223(6) Uani 1 1 d .
H13 H 0.3159 0.2945 0.0145 0.027 Uiso 1 1 calc R
C19 C 0.4695(4) 0.3152(3) 0.5623(3) 0.0231(6) Uani 1 1 d .
H14 H 0.4471 0.4037 0.5746 0.028 Uiso 1 1 calc R
H15 H 0.5591 0.3024 0.4998 0.028 Uiso 1 1 calc R
H16 H 0.4823 0.2407 0.6419 0.028 Uiso 1 1 calc R
C20 C 0.7030(3) 0.3077(3) 0.0955(2) 0.0181(6) Uani 1 1 d .
H17 H 0.6838 0.3978 0.0267 0.022 Uiso 1 1 calc R
C21 C 0.7925(3) 0.2969(3) 0.1709(3) 0.0187(6) Uani 1 1 d .
H18 H 0.8259 0.3801 0.1473 0.022 Uiso 1 1 calc R
C22 C 0.8991(3) 0.1605(3) 0.2274(3) 0.0208(6) Uani 1 1 d .
H19 H 0.9885 0.1778 0.2281 0.025 Uiso 1 1 calc R
H20 H 0.9264 0.1018 0.1744 0.025 Uiso 1 1 calc R
C23 C 0.8340(3) 0.0843(3) 0.3616(3) 0.0204(6) Uani 1 1 d .
H21 H 0.8806 -0.0157 0.3799 0.024 Uiso 1 1 calc R
H22 H 0.8558 0.1133 0.4213 0.024 Uiso 1 1 calc R
C24 C 0.6706(3) 0.1118(3) 0.3820(2) 0.0162(5) Uani 1 1 d .
H23 H 0.6227 0.0841 0.4724 0.019 Uiso 1 1 calc R
C25 C 0.5975(3) 0.1038(3) 0.3008(3) 0.0161(6) Uani 1 1 d .
H24 H 0.5084 0.0717 0.3450 0.019 Uiso 1 1 calc R
C26 C 0.6759(4) 0.0641(3) 0.1826(3) 0.0205(6) Uani 1 1 d .
H25 H 0.6187 0.0179 0.1673 0.025 Uiso 1 1 calc R
H26 H 0.7717 -0.0024 0.1964 0.025 Uiso 1 1 calc R
C27 C 0.6983(4) 0.1882(3) 0.0661(3) 0.0218(6) Uani 1 1 d .
H27 H 0.7905 0.1585 0.0101 0.026 Uiso 1 1 calc R
H28 H 0.6185 0.2200 0.0200 0.026 Uiso 1 1 calc R

loop_
_atom_site_aniso_label
_atom_site_aniso_U_11
_atom_site_aniso_U_22
_atom_site_aniso_U_33
_atom_site_aniso_U_23
_atom_site_aniso_U_13
_atom_site_aniso_U_12
Ir1 0.01130(8) 0.01306(8) 0.00996(7) -0.00397(5) -0.00041(5) -0.00367(5)
Cl1 0.0209(4) 0.0140(3) 0.0202(3) -0.0046(3) -0.0001(3) -0.0052(3)
N1 0.0124(11) 0.0135(11) 0.0159(10) -0.0060(9) -0.0005(9) -0.0040(9)
N2 0.0158(12) 0.0166(11) 0.0118(10) -0.0063(9) 0.0010(9) -0.0034(9)
C1 0.0121(13) 0.0111(12) 0.0156(12) -0.0042(10) -0.0029(10) -0.0030(10)
C2 0.0148(14) 0.0119(12) 0.0233(14) -0.0077(10) 0.0025(11) -0.0055(11)
C3 0.0156(14) 0.0171(14) 0.0344(16) -0.0125(12) -0.0013(13) -0.0043(11)
C4 0.0148(15) 0.0173(15) 0.054(2) -0.0183(15) 0.0009(15) -0.0038(12)
C5 0.0182(16) 0.0146(14) 0.051(2) -0.0138(14) 0.0149(15) -0.0087(12)
C6 0.0232(16) 0.0113(13) 0.0309(16) -0.0079(12) 0.0111(13) -0.0064(12)
C7 0.0323(19) 0.0182(15) 0.0266(16) -0.0060(13) 0.0160(15) -0.0075(14)
C8 0.046(3) 0.0198(16) 0.0156(13) -0.0047(11) 0.0100(14) 0.0003(16)
C9 0.0314(19) 0.0191(15) 0.0150(13) -0.0042(11) 0.0016(13) 0.0003(13)
C10 0.0200(16) 0.0123(13) 0.0150(12) -0.0039(10) 0.0044(11) -0.0019(11)
C11 0.0185(14) 0.0095(12) 0.0209(13) -0.0059(10) 0.0056(11) -0.0047(11)
C12 0.0176(14) 0.0165(13) 0.0121(11) -0.0020(10) -0.0045(10) -0.0063(11)
C13 0.0126(13) 0.0178(13) 0.0160(12) -0.0072(10) -0.0035(11) -0.0032(11)
C14 0.0161(14) 0.0159(13) 0.0168(12) -0.0053(10) -0.0062(11) -0.0026(11)
C15 0.0224(16) 0.0193(14) 0.0261(15) -0.0081(12) -0.0071(13) -0.0041(12)
C16 0.0302(19) 0.0324(18) 0.0390(19) -0.0234(15) -0.0151(16) 0.0000(15)
C17 0.039(2) 0.0385(19) 0.0226(15) -0.0211(14) -0.0059(14) -0.0057(16)
C18 0.0274(17) 0.0235(16) 0.0148(13) -0.0068(12) -0.0028(12) -0.0062(13)
C19 0.0231(16) 0.0306(16) 0.0194(13) -0.0128(12) -0.0053(12) -0.0055(13)
C20 0.0171(14) 0.0216(14) 0.0090(11) -0.0044(10) 0.0054(11) -0.0054(12)
C21 0.0129(14) 0.0217(15) 0.0198(14) -0.0061(11) -0.0005(12) -0.0060(12)
C22 0.0117(13) 0.0226(14) 0.0252(15) -0.0086(12) -0.0011(11) -0.0028(12)
C23 0.0173(15) 0.0211(14) 0.0224(14) -0.0073(11) -0.0069(12) -0.0021(12)
C24 0.0196(15) 0.0129(12) 0.0122(11) -0.0022(10) -0.0020(11) -0.0032(11)
C25 0.0160(14) 0.0162(13) 0.0148(13) -0.0045(11) -0.0007(11) -0.0052(11)
C26 0.0235(16) 0.0202(14) 0.0193(13) -0.0115(11) -0.0016(12) -0.0043(12)
C27 0.0251(16) 0.0260(15) 0.0145(12) -0.0108(11) -0.0005(12) -0.0054(13)

loop_
_atom_type_symbol
_atom_type_description
_atom_type_scat_dispersion_real
_atom_type_scat_dispersion_imag
_atom_type_scat_source
Ir Ir -1.4442 7.9887 'International Tables Vol C Tables 4.2.6.8 and 6.1.1.4'
C C 0.0033 0.0016 'International Tables Vol C Tables 4.2.6.8 and 6.1.1.4'
H H 0.0000 0.0000 'International Tables Vol C Tables 4.2.6.8 and 6.1.1.4'
N N 0.0061 0.0033 'International Tables Vol C Tables 4.2.6.8 and 6.1.1.4'
Cl Cl 0.1484 0.1585 'International Tables Vol C Tables 4.2.6.8 and 6.1.1.4'

loop_
_geom_angle_atom_site_label_1
_geom_angle_atom_site_label_2
_geom_angle_atom_site_label_3
_geom_angle
C1 Ir1 C24 94.50(11)
C1 Ir1 C25 90.54(11)
C24 Ir1 C25 39.38(11)
C1 Ir1 C20 150.97(12)
C24 Ir1 C20 97.14(11)
C25 Ir1 C20 81.96(11)
C1 Ir1 C21 171.52(11)
C24 Ir1 C21 80.63(11)
C25 Ir1 C21 90.01(12)
C20 Ir1 C21 37.36(11)
C1 Ir1 Cl1 90.78(8)
C24 Ir1 Cl1 155.50(8)
C25 Ir1 Cl1 164.67(8)
C20 Ir1 Cl1 89.54(8)
C21 Ir1 Cl1 90.92(9)
C1 N1 C2 124.3(2)
C1 N1 C12 118.6(2)
C2 N1 C12 117.0(2)
C1 N2 C10 124.5(3)
C1 N2 C19 118.8(2)
C10 N2 C19 116.6(2)
N1 C1 N2 116.9(3)
N1 C1 Ir1 119.4(2)
N2 C1 Ir1 123.6(2)
C3 C2 N1 122.8(3)
C3 C2 C11 120.5(3)
N1 C2 C11 116.8(3)
C2 C3 C4 119.8(3)
C5 C4 C3 121.3(3)
C4 C5 C6 120.4(3)
C5 C6 C7 123.2(3)
C5 C6 C11 119.1(3)
C7 C6 C11 117.6(3)
C8 C7 C6 120.6(3)
C7 C8 C9 121.9(4)
C10 C9 C8 118.6(4)
C9 C10 C11 120.5(3)
C9 C10 N2 122.5(3)
C11 C10 N2 117.0(3)
C10 C11 C2 120.4(3)
C10 C11 C6 120.7(3)
C2 C11 C6 118.9(3)
N1 C12 C13 114.9(2)
C14 C13 C18 118.5(3)
C14 C13 C12 123.2(2)
C18 C13 C12 118.3(3)
C13 C14 C15 120.7(3)
C16 C15 C14 119.5(3)
C17 C16 C15 120.4(3)
C16 C17 C18 120.1(3)
C17 C18 C13 120.7(3)
C21 C20 C27 124.4(3)
C21 C20 Ir1 72.90(17)
C27 C20 Ir1 109.89(19)
C20 C21 C22 121.5(3)
C20 C21 Ir1 69.74(17)
C22 C21 Ir1 112.7(2)
C21 C22 C23 111.8(2)
C24 C23 C22 112.6(2)
C25 C24 C23 124.8(3)
C25 C24 Ir1 70.70(16)
C23 C24 Ir1 112.92(19)
C24 C25 C26 123.5(3)
C24 C25 Ir1 69.93(16)
C26 C25 Ir1 113.86(19)
C25 C26 C27 112.8(2)
C20 C27 C26 113.8(2)

loop_
_geom_bond_atom_site_label_1
_geom_bond_atom_site_label_2
_geom_bond_distance
Ir1 C1 2.053(3)
Ir1 C24 2.109(3)
Ir1 C25 2.119(3)
Ir1 C20 2.164(3)
Ir1 C21 2.205(3)
Ir1 Cl1 2.3732(7)
N1 C1 1.355(4)
N1 C2 1.415(4)
N1 C12 1.475(3)
N2 C1 1.359(4)
N2 C10 1.410(4)
N2 C19 1.464(4)
C2 C3 1.377(4)
C2 C11 1.420(4)
C3 C4 1.405(5)
C4 C5 1.365(6)
C5 C6 1.409(5)
C6 C7 1.417(5)
C6 C11 1.426(4)
C7 C8 1.367(6)
C8 C9 1.417(5)
C9 C10 1.381(4)
C10 C11 1.409(5)
C12 C13 1.505(4)
C13 C14 1.388(4)
C13 C18 1.396(4)
C14 C15 1.395(4)
C15 C16 1.390(5)
C16 C17 1.368(5)
C17 C18 1.390(5)
C20 C21 1.400(4)
C20 C27 1.514(4)
C21 C22 1.524(4)
C22 C23 1.535(4)
C23 C24 1.519(4)
C24 C25 1.425(4)
C25 C26 1.527(4)
C26 C27 1.536(4)
